data_4338104
loop_
_publ_author_name
'Ghorai, Debasish'
'Mani, Ganesan'

_publ_section_title
;
 Single-Step Substitution of all the \a, \b-Positions in Pyrrole: Choice
 of Binuclear versus Multinuclear Complex of the Novel Polydentate Ligand.
;
_journal_issue 8
_journal_name_full 'Inorganic chemistry'
_journal_page_first 4117
_journal_page_last 4129
_journal_paper_doi 10.1021/ic5000974
_journal_volume 53
_journal_year 2014
_chemical_formula_sum 'C63 H80 Cu5 I3 N18'
_chemical_formula_weight 1787.85
_chemical_name_systematic
;
 ?
;
_space_group_IT_number 15
_symmetry_cell_setting monoclinic
_symmetry_space_group_name_Hall '-C 2yc'
_symmetry_space_group_name_H-M 'C 1 2/c 1'
_atom_sites_solution_hydrogens geom
_atom_sites_solution_primary direct
_atom_sites_solution_secondary difmap
_audit_creation_method SHELXL-97
_cell_angle_alpha 90.00
_cell_angle_beta 95.993(3)
_cell_angle_gamma 90.00
_cell_formula_units_Z 4
_cell_length_a 34.062(7)
_cell_length_b 14.332(3)
_cell_length_c 14.568(3)
_cell_measurement_reflns_used 41407
_cell_measurement_temperature 293(2)
_cell_measurement_theta_max 25.00
_cell_measurement_theta_min 1.77
_cell_volume 7073(3)
_computing_structure_refinement 'SHELXL-97 (Sheldrick, 2008)'
_computing_structure_solution SIR92
_diffrn_ambient_temperature 293(2)
_diffrn_measured_fraction_theta_full 0.999
_diffrn_measured_fraction_theta_max 0.999
_diffrn_measurement_device_type 'Bruker CCD APEX 2'
_diffrn_measurement_method hemisphere
_diffrn_radiation_monochromator graphite
_diffrn_radiation_source 'fine-focus sealed tube'
_diffrn_radiation_type MoK\a
_diffrn_radiation_wavelength 0.71073
_diffrn_reflns_av_R_equivalents 0.1062
_diffrn_reflns_av_sigmaI/netI 0.0727
_diffrn_reflns_limit_h_max 40
_diffrn_reflns_limit_h_min -40
_diffrn_reflns_limit_k_max 17
_diffrn_reflns_limit_k_min -17
_diffrn_reflns_limit_l_max 17
_diffrn_reflns_limit_l_min -17
_diffrn_reflns_number 41407
_diffrn_reflns_theta_full 25.00
_diffrn_reflns_theta_max 25.00
_diffrn_reflns_theta_min 1.54
_exptl_absorpt_coefficient_mu 2.840
_exptl_absorpt_correction_T_max 0.797
_exptl_absorpt_correction_T_min 0.511
_exptl_absorpt_correction_type multi-scan
_exptl_absorpt_process_details SADABS
_exptl_crystal_colour Colorless
_exptl_crystal_density_diffrn 1.679
_exptl_crystal_density_method 'not measured'
_exptl_crystal_description Prism
_exptl_crystal_F_000 3552
_exptl_crystal_size_max 0.34
_exptl_crystal_size_mid 0.20
_exptl_crystal_size_min 0.08
_refine_diff_density_max 1.177
_refine_diff_density_min -0.768
_refine_diff_density_rms 0.128
_refine_ls_extinction_method none
_refine_ls_goodness_of_fit_ref 1.043
_refine_ls_hydrogen_treatment mixed
_refine_ls_matrix_type full
_refine_ls_number_parameters 407
_refine_ls_number_reflns 6224
_refine_ls_number_restraints 0
_refine_ls_restrained_S_all 1.043
_refine_ls_R_factor_all 0.1245
_refine_ls_R_factor_gt 0.0572
_refine_ls_shift/su_max 0.000
_refine_ls_shift/su_mean 0.000
_refine_ls_structure_factor_coef Fsqd
_refine_ls_weighting_details 'calc w=1/[\s^2^(Fo^2^)+(0.0728P)^2^+39.5254P] where P=(Fo^2^+2Fc^2^)/3'
_refine_ls_weighting_scheme calc
_refine_ls_wR_factor_gt 0.1302
_refine_ls_wR_factor_ref 0.1683
_reflns_number_gt 3563
_reflns_number_total 6224
_reflns_threshold_expression >2\s(I)
_cod_data_source_file ic5000974_si_002.cif
_cod_data_source_block complex7
_cod_depositor_comments
;
The following automatic conversions were performed:

'_symmetry_cell_setting' value 'Monoclinic' changed to 'monoclinic'
according to
/usr/data/users/saulius/crontab/automatic-downloads/rss-feeds/ACS/lib/dictionaries/cif_core.dic
dictionary named 'cif_core.dic' version 2.4.2 from 2011-04-26.

Automatic conversion script
Id: cif_fix_values 2281 2013-09-26 08:29:07Z andrius 

 Adding full bibliography for 4338099--4338106.cif.
;
_cod_original_cell_volume 7073(2)
_cod_original_sg_symbol_H-M C2/c
_cod_database_code 4338104

loop_
_symmetry_equiv_pos_as_xyz
'x, y, z'
'-x, y, -z+1/2'
'x+1/2, y+1/2, z'
'-x+1/2, y+1/2, -z+1/2'
'-x, -y, -z'
'x, -y, z-1/2'
'-x+1/2, -y+1/2, -z'
'x+1/2, -y+1/2, z-1/2'

loop_
_atom_site_label
_atom_site_type_symbol
_atom_site_fract_x
_atom_site_fract_y
_atom_site_fract_z
_atom_site_U_iso_or_equiv
_atom_site_adp_type
_atom_site_occupancy
_atom_site_symmetry_multiplicity
_atom_site_calc_flag
_atom_site_refinement_flags
C1 C 0.4569(3) 0.2343(6) 0.0714(6) 0.045(2) Uani 1 1 d .
C2 C 0.4255(3) 0.1949(6) 0.0142(6) 0.049(2) Uani 1 1 d .
C3 C 0.4074(2) 0.1285(6) 0.0685(6) 0.046(2) Uani 1 1 d .
C4 C 0.4288(2) 0.1311(6) 0.1555(6) 0.044(2) Uani 1 1 d .
C5 C 0.4879(3) 0.2999(7) 0.0487(6) 0.054(2) Uani 1 1 d .
H5A H 0.5135 0.2726 0.0681 0.065 Uiso 1 1 calc R
H5B H 0.4860 0.3074 -0.0178 0.065 Uiso 1 1 calc R
C6 C 0.4188(3) 0.2053(8) -0.0894(6) 0.064(3) Uani 1 1 d .
H6A H 0.4429 0.2288 -0.1110 0.077 Uiso 1 1 calc R
H6B H 0.4139 0.1438 -0.1161 0.077 Uiso 1 1 calc R
C7 C 0.3765(3) 0.0586(7) 0.0338(7) 0.060(3) Uani 1 1 d .
H7A H 0.3825 0.0362 -0.0260 0.073 Uiso 1 1 calc R
H7B H 0.3781 0.0057 0.0756 0.073 Uiso 1 1 calc R
C8 C 0.4240(3) 0.0677(6) 0.2355(6) 0.052(2) Uani 1 1 d .
H8A H 0.4030 0.0236 0.2177 0.062 Uiso 1 1 calc R
H8B H 0.4482 0.0324 0.2497 0.062 Uiso 1 1 calc R
C9 C 0.4265(3) 0.5914(7) 0.1256(8) 0.079(3) Uani 1 1 d .
H9A H 0.4016 0.5641 0.1035 0.118 Uiso 1 1 calc R
H9B H 0.4309 0.6461 0.0900 0.118 Uiso 1 1 calc R
H9C H 0.4263 0.6083 0.1894 0.118 Uiso 1 1 calc R
C10 C 0.4589(3) 0.5225(7) 0.1163(6) 0.056(3) Uani 1 1 d .
C11 C 0.4994(3) 0.5324(8) 0.1394(6) 0.059(3) Uani 1 1 d .
H11 H 0.5126 0.5855 0.1627 0.071 Uiso 1 1 calc R
C12 C 0.5162(3) 0.4472(7) 0.1207(6) 0.053(2) Uani 1 1 d .
C13 C 0.5585(3) 0.4178(9) 0.1371(8) 0.080(3) Uani 1 1 d .
H13A H 0.5610 0.3545 0.1169 0.119 Uiso 1 1 calc R
H13B H 0.5672 0.4221 0.2018 0.119 Uiso 1 1 calc R
H13C H 0.5743 0.4578 0.1032 0.119 Uiso 1 1 calc R
C14 C 0.3319(3) 0.4754(7) -0.0996(7) 0.067(3) Uani 1 1 d .
H14A H 0.3422 0.4872 -0.0368 0.101 Uiso 1 1 calc R
H14B H 0.3038 0.4673 -0.1030 0.101 Uiso 1 1 calc R
H14C H 0.3379 0.5272 -0.1375 0.101 Uiso 1 1 calc R
C15 C 0.3503(3) 0.3888(6) -0.1330(6) 0.047(2) Uani 1 1 d .
C16 C 0.3451(3) 0.3457(7) -0.2183(6) 0.055(2) Uani 1 1 d .
H16 H 0.3290 0.3658 -0.2699 0.066 Uiso 1 1 calc R
C17 C 0.3688(3) 0.2665(6) -0.2118(6) 0.048(2) Uani 1 1 d .
C18 C 0.3764(3) 0.1953(7) -0.2821(6) 0.066(3) Uani 1 1 d .
H18A H 0.3945 0.1495 -0.2547 0.099 Uiso 1 1 calc R
H18B H 0.3875 0.2250 -0.3325 0.099 Uiso 1 1 calc R
H18C H 0.3520 0.1655 -0.3046 0.099 Uiso 1 1 calc R
C19 C 0.3125(4) 0.0231(10) -0.1262(8) 0.102(4) Uani 1 1 d .
H19A H 0.3402 0.0110 -0.1272 0.153 Uiso 1 1 calc R
H19B H 0.3032 0.0604 -0.1787 0.153 Uiso 1 1 calc R
H19C H 0.2984 -0.0349 -0.1283 0.153 Uiso 1 1 calc R
C20 C 0.3061(3) 0.0732(8) -0.0413(7) 0.070(3) Uani 1 1 d .
C21 C 0.2726(3) 0.1055(8) -0.0089(8) 0.079(3) Uani 1 1 d .
H21 H 0.2472 0.1020 -0.0393 0.095 Uiso 1 1 calc R
C22 C 0.2830(3) 0.1444(8) 0.0776(9) 0.075(3) Uani 1 1 d .
C23 C 0.2581(3) 0.1880(9) 0.1446(10) 0.101(4) Uani 1 1 d .
H23A H 0.2746 0.2079 0.1984 0.151 Uiso 1 1 calc R
H23B H 0.2393 0.1432 0.1620 0.151 Uiso 1 1 calc R
H23C H 0.2444 0.2409 0.1163 0.151 Uiso 1 1 calc R
C24 C 0.3465(3) 0.2679(8) 0.4179(7) 0.077(3) Uani 1 1 d .
H24A H 0.3300 0.2807 0.3619 0.115 Uiso 1 1 calc R
H24B H 0.3573 0.3253 0.4435 0.115 Uiso 1 1 calc R
H24C H 0.3312 0.2383 0.4614 0.115 Uiso 1 1 calc R
C25 C 0.3796(3) 0.2042(6) 0.3975(6) 0.050(2) Uani 1 1 d .
C26 C 0.4098(3) 0.1671(6) 0.4576(6) 0.052(2) Uani 1 1 d .
H26 H 0.4143 0.1781 0.5207 0.062 Uiso 1 1 calc R
C27 C 0.4314(2) 0.1120(6) 0.4071(6) 0.046(2) Uani 1 1 d .
C28 C 0.4664(3) 0.0529(7) 0.4358(7) 0.063(3) Uani 1 1 d .
H28A H 0.4748 0.0221 0.3827 0.095 Uiso 1 1 calc R
H28B H 0.4595 0.0071 0.4795 0.095 Uiso 1 1 calc R
H28C H 0.4874 0.0913 0.4637 0.095 Uiso 1 1 calc R
N1 N 0.4583(2) 0.1948(5) 0.1574(4) 0.0424(17) Uani 1 1 d .
N2 N 0.4506(2) 0.4357(6) 0.0861(5) 0.0520(19) Uani 1 1 d .
N3 N 0.4861(2) 0.3912(5) 0.0904(5) 0.0481(18) Uani 1 1 d .
N4 N 0.3760(2) 0.3407(5) -0.0763(4) 0.0434(17) Uani 1 1 d .
N5 N 0.3867(2) 0.2656(5) -0.1242(4) 0.0468(18) Uani 1 1 d .
N6 N 0.3223(2) 0.1374(5) 0.0979(6) 0.061(2) Uani 1 1 d .
N7 N 0.3356(2) 0.0941(6) 0.0245(6) 0.057(2) Uani 1 1 d .
N8 N 0.4150(2) 0.1176(5) 0.3189(5) 0.0456(18) Uani 1 1 d .
N9 N 0.3823(2) 0.1738(5) 0.3118(5) 0.0494(19) Uani 1 1 d .
Cu1 Cu 0.5000 0.20441(11) 0.2500 0.0445(4) Uani 1 2 d S
Cu2 Cu 0.40083(4) 0.36971(9) 0.04968(8) 0.0615(4) Uani 1 1 d .
Cu3 Cu 0.35629(4) 0.20718(9) 0.19017(8) 0.0674(4) Uani 1 1 d .
I1 I 0.346635(19) 0.38587(5) 0.16372(4) 0.0589(2) Uani 1 1 d .
I2 I 0.5000 0.15901(8) -0.2500 0.0883(4) Uani 1 2 d S
C29 C 0.2564(7) 0.185(3) 0.562(3) 0.154(10) Uani 1 1 d .
C30 C 0.2662(8) 0.271(5) 0.5908(18) 0.23(3) Uani 1 1 d .
H30 H 0.2782 0.2857 0.6495 0.280 Uiso 1 1 calc R
C31 C 0.2570(8) 0.333(3) 0.527(4) 0.203(17) Uani 1 1 d .
H31 H 0.2599 0.3949 0.5445 0.243 Uiso 1 1 calc R
C32 C 0.2649(11) 0.127(3) 0.636(4) 0.19(2) Uani 0.50 1 d P
H32A H 0.2585 0.0641 0.6177 0.288 Uiso 0.50 1 calc PR
H32B H 0.2496 0.1453 0.6845 0.288 Uiso 0.50 1 calc PR
H32C H 0.2924 0.1316 0.6567 0.288 Uiso 0.50 1 calc PR

loop_
_atom_site_aniso_label
_atom_site_aniso_U_11
_atom_site_aniso_U_22
_atom_site_aniso_U_33
_atom_site_aniso_U_23
_atom_site_aniso_U_13
_atom_site_aniso_U_12
C1 0.046(5) 0.051(6) 0.040(5) 0.004(4) 0.005(4) 0.017(4)
C2 0.043(5) 0.063(6) 0.038(5) -0.009(4) -0.003(4) 0.014(5)
C3 0.036(5) 0.045(6) 0.057(5) -0.011(4) 0.003(4) 0.008(4)
C4 0.036(5) 0.047(6) 0.048(5) 0.004(4) 0.005(4) 0.007(4)
C5 0.045(6) 0.064(7) 0.056(6) 0.017(5) 0.021(5) 0.008(5)
C6 0.063(7) 0.092(8) 0.036(5) -0.009(5) -0.002(5) 0.033(6)
C7 0.050(6) 0.059(7) 0.071(7) -0.021(5) -0.002(5) 0.006(5)
C8 0.046(6) 0.042(6) 0.069(6) 0.003(5) 0.013(5) 0.008(4)
C9 0.090(9) 0.058(7) 0.087(8) -0.013(6) 0.009(7) -0.001(6)
C10 0.061(7) 0.064(7) 0.044(5) 0.000(5) 0.010(5) 0.008(6)
C11 0.057(7) 0.068(7) 0.052(6) 0.003(5) 0.006(5) -0.012(6)
C12 0.049(6) 0.071(7) 0.040(5) 0.011(5) 0.005(4) -0.010(6)
C13 0.044(6) 0.115(10) 0.081(8) 0.010(7) 0.009(6) -0.004(6)
C14 0.066(7) 0.062(7) 0.073(7) 0.004(5) 0.004(5) 0.014(5)
C15 0.041(5) 0.051(6) 0.050(5) 0.013(5) 0.001(4) 0.005(4)
C16 0.048(6) 0.078(7) 0.037(5) 0.005(5) -0.008(4) 0.010(5)
C17 0.045(6) 0.059(6) 0.040(5) 0.002(4) 0.001(4) 0.002(5)
C18 0.071(7) 0.085(8) 0.040(5) -0.017(5) -0.006(5) 0.010(6)
C19 0.091(10) 0.143(13) 0.068(8) -0.004(8) -0.012(7) -0.032(9)
C20 0.061(7) 0.081(8) 0.061(7) 0.002(6) -0.021(6) -0.011(6)
C21 0.057(7) 0.085(9) 0.089(8) 0.004(7) -0.028(7) -0.010(6)
C22 0.054(7) 0.064(7) 0.106(9) 0.002(7) 0.007(7) -0.009(6)
C23 0.058(8) 0.094(10) 0.152(13) -0.014(9) 0.021(8) 0.001(7)
C24 0.081(8) 0.080(8) 0.072(7) 0.004(6) 0.021(6) 0.021(6)
C25 0.057(6) 0.050(6) 0.045(5) -0.001(4) 0.008(5) 0.003(5)
C26 0.064(6) 0.056(6) 0.037(5) 0.004(4) 0.005(5) 0.003(5)
C27 0.038(5) 0.046(6) 0.054(5) 0.014(5) 0.003(4) -0.008(4)
C28 0.056(6) 0.067(7) 0.064(6) 0.025(5) -0.006(5) 0.006(5)
N1 0.038(4) 0.045(4) 0.044(4) 0.003(3) 0.005(3) 0.005(3)
N2 0.053(5) 0.059(5) 0.044(4) -0.001(4) 0.009(4) 0.013(4)
N3 0.041(5) 0.050(5) 0.055(4) 0.005(4) 0.010(4) 0.013(4)
N4 0.047(4) 0.053(5) 0.030(4) -0.009(3) 0.007(3) 0.007(4)
N5 0.043(4) 0.061(5) 0.037(4) 0.000(4) 0.006(3) 0.011(4)
N6 0.043(5) 0.057(5) 0.081(6) -0.013(4) -0.007(4) 0.009(4)
N7 0.040(5) 0.062(5) 0.067(5) -0.011(4) -0.006(4) 0.002(4)
N8 0.045(4) 0.049(5) 0.043(4) 0.006(3) 0.006(3) 0.013(4)
N9 0.039(4) 0.050(5) 0.060(5) 0.011(4) 0.009(4) 0.005(4)
Cu1 0.0372(9) 0.0549(10) 0.0406(8) 0.000 0.0003(7) 0.000
Cu2 0.0506(7) 0.0772(9) 0.0549(7) -0.0136(6) -0.0027(6) 0.0114(6)
Cu3 0.0570(8) 0.0786(9) 0.0628(8) -0.0099(7) -0.0108(6) 0.0201(7)
I1 0.0599(4) 0.0614(4) 0.0568(4) -0.0045(3) 0.0126(3) 0.0120(3)
I2 0.0717(8) 0.0783(8) 0.1244(10) 0.000 0.0556(7) 0.000
C29 0.053(12) 0.23(3) 0.19(3) 0.01(2) 0.025(15) -0.002(14)
C30 0.067(15) 0.53(9) 0.103(17) -0.05(3) -0.010(12) -0.02(3)
C31 0.075(16) 0.29(4) 0.25(3) -0.20(3) 0.06(2) -0.034(18)
C32 0.10(3) 0.14(4) 0.32(7) 0.11(4) -0.01(3) 0.00(2)

loop_
_atom_type_symbol
_atom_type_description
_atom_type_scat_dispersion_real
_atom_type_scat_dispersion_imag
_atom_type_scat_source
C C 0.0033 0.0016 'International Tables Vol C Tables 4.2.6.8 and 6.1.1.4'
H H 0.0000 0.0000 'International Tables Vol C Tables 4.2.6.8 and 6.1.1.4'
N N 0.0061 0.0033 'International Tables Vol C Tables 4.2.6.8 and 6.1.1.4'
Cu Cu 0.3201 1.2651 'International Tables Vol C Tables 4.2.6.8 and 6.1.1.4'
I I -0.4742 1.8119 'International Tables Vol C Tables 4.2.6.8 and 6.1.1.4'

loop_
_geom_angle_atom_site_label_1
_geom_angle_atom_site_label_2
_geom_angle_atom_site_label_3
_geom_angle
_geom_angle_site_symmetry_1
_geom_angle_site_symmetry_3
N1 C1 C2 109.1(8) . .
N1 C1 C5 120.7(8) . .
C2 C1 C5 129.9(8) . .
C1 C2 C3 106.8(7) . .
C1 C2 C6 125.5(9) . .
C3 C2 C6 126.4(9) . .
C4 C3 C2 105.7(7) . .
C4 C3 C7 127.3(9) . .
C2 C3 C7 126.1(8) . .
N1 C4 C3 110.7(7) . .
N1 C4 C8 122.1(8) . .
C3 C4 C8 126.9(8) . .
N3 C5 C1 114.7(7) . .
N3 C5 H5A 108.6 . .
C1 C5 H5A 108.6 . .
N3 C5 H5B 108.6 . .
C1 C5 H5B 108.6 . .
H5A C5 H5B 107.6 . .
N5 C6 C2 116.2(7) . .
N5 C6 H6A 108.2 . .
C2 C6 H6A 108.2 . .
N5 C6 H6B 108.2 . .
C2 C6 H6B 108.2 . .
H6A C6 H6B 107.4 . .
N7 C7 C3 114.9(8) . .
N7 C7 H7A 108.5 . .
C3 C7 H7A 108.5 . .
N7 C7 H7B 108.5 . .
C3 C7 H7B 108.5 . .
H7A C7 H7B 107.5 . .
N8 C8 C4 113.3(7) . .
N8 C8 H8A 108.9 . .
C4 C8 H8A 108.9 . .
N8 C8 H8B 108.9 . .
C4 C8 H8B 108.9 . .
H8A C8 H8B 107.7 . .
C10 C9 H9A 109.5 . .
C10 C9 H9B 109.5 . .
H9A C9 H9B 109.5 . .
C10 C9 H9C 109.5 . .
H9A C9 H9C 109.5 . .
H9B C9 H9C 109.5 . .
N2 C10 C11 110.0(9) . .
N2 C10 C9 120.8(9) . .
C11 C10 C9 129.2(10) . .
C12 C11 C10 106.4(9) . .
C12 C11 H11 126.8 . .
C10 C11 H11 126.8 . .
N3 C12 C11 106.0(9) . .
N3 C12 C13 125.0(10) . .
C11 C12 C13 128.8(10) . .
C12 C13 H13A 109.5 . .
C12 C13 H13B 109.5 . .
H13A C13 H13B 109.5 . .
C12 C13 H13C 109.5 . .
H13A C13 H13C 109.5 . .
H13B C13 H13C 109.5 . .
C15 C14 H14A 109.5 . .
C15 C14 H14B 109.5 . .
H14A C14 H14B 109.5 . .
C15 C14 H14C 109.5 . .
H14A C14 H14C 109.5 . .
H14B C14 H14C 109.5 . .
N4 C15 C16 109.9(8) . .
N4 C15 C14 120.0(8) . .
C16 C15 C14 130.1(8) . .
C15 C16 C17 106.5(8) . .
C15 C16 H16 126.7 . .
C17 C16 H16 126.7 . .
N5 C17 C16 105.8(8) . .
N5 C17 C18 123.2(8) . .
C16 C17 C18 130.9(8) . .
C17 C18 H18A 109.5 . .
C17 C18 H18B 109.5 . .
H18A C18 H18B 109.5 . .
C17 C18 H18C 109.5 . .
H18A C18 H18C 109.5 . .
H18B C18 H18C 109.5 . .
C20 C19 H19A 109.5 . .
C20 C19 H19B 109.5 . .
H19A C19 H19B 109.5 . .
C20 C19 H19C 109.5 . .
H19A C19 H19C 109.5 . .
H19B C19 H19C 109.5 . .
N7 C20 C21 105.6(10) . .
N7 C20 C19 122.9(11) . .
C21 C20 C19 131.5(10) . .
C20 C21 C22 107.9(10) . .
C20 C21 H21 126.1 . .
C22 C21 H21 126.1 . .
N6 C22 C21 108.8(10) . .
N6 C22 C23 120.5(11) . .
C21 C22 C23 130.7(11) . .
C22 C23 H23A 109.5 . .
C22 C23 H23B 109.5 . .
H23A C23 H23B 109.5 . .
C22 C23 H23C 109.5 . .
H23A C23 H23C 109.5 . .
H23B C23 H23C 109.5 . .
C25 C24 H24A 109.5 . .
C25 C24 H24B 109.5 . .
H24A C24 H24B 109.5 . .
C25 C24 H24C 109.5 . .
H24A C24 H24C 109.5 . .
H24B C24 H24C 109.5 . .
N9 C25 C26 110.2(8) . .
N9 C25 C24 120.7(9) . .
C26 C25 C24 129.0(9) . .
C27 C26 C25 107.0(8) . .
C27 C26 H26 126.5 . .
C25 C26 H26 126.5 . .
N8 C27 C26 106.8(7) . .
N8 C27 C28 122.8(8) . .
C26 C27 C28 130.4(8) . .
C27 C28 H28A 109.5 . .
C27 C28 H28B 109.5 . .
H28A C28 H28B 109.5 . .
C27 C28 H28C 109.5 . .
H28A C28 H28C 109.5 . .
H28B C28 H28C 109.5 . .
C4 N1 C1 107.7(7) . .
C4 N1 Cu1 125.0(6) . .
C1 N1 Cu1 125.7(6) . .
C10 N2 N3 105.3(8) . .
C10 N2 Cu2 132.9(6) . .
N3 N2 Cu2 121.6(6) . .
C12 N3 N2 112.3(8) . .
C12 N3 C5 128.0(8) . .
N2 N3 C5 118.7(7) . .
C15 N4 N5 106.7(7) . .
C15 N4 Cu2 130.9(6) . .
N5 N4 Cu2 122.2(5) . .
N4 N5 C17 111.1(7) . .
N4 N5 C6 122.0(7) . .
C17 N5 C6 125.9(7) . .
C22 N6 N7 105.6(8) . .
C22 N6 Cu3 128.2(8) . .
N7 N6 Cu3 123.5(6) . .
C20 N7 N6 112.1(8) . .
C20 N7 C7 127.9(9) . .
N6 N7 C7 118.5(7) . .
C27 N8 N9 111.1(7) . .
C27 N8 C8 131.0(7) . .
N9 N8 C8 117.6(7) . .
C25 N9 N8 105.0(7) . .
C25 N9 Cu3 134.3(6) . .
N8 N9 Cu3 120.0(5) . .
N1 Cu1 N1 171.5(4) . 2_655
N2 Cu2 N4 128.6(3) . .
N2 Cu2 I1 115.6(2) . .
N4 Cu2 I1 110.1(2) . .
N6 Cu3 N9 132.7(3) . .
N6 Cu3 I1 110.1(2) . .
N9 Cu3 I1 114.4(2) . .
Cu3 I1 Cu2 85.44(4) . .
C32 C29 C30 107(5) . .
C32 C29 C31 132(5) . 7_556
C30 C29 C31 121(3) . 7_556
C29 C30 C31 112(3) . .
C29 C30 H30 124.0 . .
C31 C30 H30 124.0 . .
C30 C31 C29 127(3) . 7_556
C30 C31 H31 116.6 . .
C29 C31 H31 116.6 7_556 .
C29 C32 H32A 109.5 . .
C29 C32 H32B 109.5 . .
H32A C32 H32B 109.5 . .
C29 C32 H32C 109.5 . .
H32A C32 H32C 109.5 . .
H32B C32 H32C 109.5 . .

loop_
_geom_bond_atom_site_label_1
_geom_bond_atom_site_label_2
_geom_bond_distance
_geom_bond_site_symmetry_2
C1 N1 1.371(10) .
C1 C2 1.404(12) .
C1 C5 1.478(12) .
C2 C3 1.420(12) .
C2 C6 1.511(12) .
C3 C4 1.396(12) .
C3 C7 1.500(12) .
C4 N1 1.358(10) .
C4 C8 1.499(12) .
C5 N3 1.447(11) .
C5 H5A 0.9700 .
C5 H5B 0.9700 .
C6 N5 1.444(11) .
C6 H6A 0.9700 .
C6 H6B 0.9700 .
C7 N7 1.476(11) .
C7 H7A 0.9700 .
C7 H7B 0.9700 .
C8 N8 1.470(10) .
C8 H8A 0.9700 .
C8 H8B 0.9700 .
C9 C10 1.497(14) .
C9 H9A 0.9600 .
C9 H9B 0.9600 .
C9 H9C 0.9600 .
C10 N2 1.340(12) .
C10 C11 1.393(13) .
C11 C12 1.387(13) .
C11 H11 0.9300 .
C12 N3 1.339(11) .
C12 C13 1.495(13) .
C13 H13A 0.9600 .
C13 H13B 0.9600 .
C13 H13C 0.9600 .
C14 C15 1.495(13) .
C14 H14A 0.9600 .
C14 H14B 0.9600 .
C14 H14C 0.9600 .
C15 N4 1.330(10) .
C15 C16 1.383(12) .
C16 C17 1.389(13) .
C16 H16 0.9300 .
C17 N5 1.356(10) .
C17 C18 1.488(12) .
C18 H18A 0.9600 .
C18 H18B 0.9600 .
C18 H18C 0.9600 .
C19 C20 1.466(15) .
C19 H19A 0.9600 .
C19 H19B 0.9600 .
C19 H19C 0.9600 .
C20 N7 1.347(11) .
C20 C21 1.362(15) .
C21 C22 1.390(16) .
C21 H21 0.9300 .
C22 N6 1.343(12) .
C22 C23 1.494(16) .
C23 H23A 0.9600 .
C23 H23B 0.9600 .
C23 H23C 0.9600 .
C24 C25 1.503(13) .
C24 H24A 0.9600 .
C24 H24B 0.9600 .
C24 H24C 0.9600 .
C25 N9 1.334(11) .
C25 C26 1.386(12) .
C26 C27 1.349(12) .
C26 H26 0.9300 .
C27 N8 1.350(10) .
C27 C28 1.485(12) .
C28 H28A 0.9600 .
C28 H28B 0.9600 .
C28 H28C 0.9600 .
N1 Cu1 1.858(7) .
N2 N3 1.364(9) .
N2 Cu2 1.965(8) .
N4 N5 1.353(9) .
N4 Cu2 1.983(6) .
N6 N7 1.356(10) .
N6 Cu3 1.956(8) .
N8 N9 1.368(9) .
N9 Cu3 1.957(7) .
Cu1 N1 1.858(7) 2_655
Cu2 I1 2.6195(14) .
Cu3 I1 2.6055(16) .
C29 C32 1.36(5) .
C29 C30 1.34(5) .
C29 C31 1.36(3) 7_556
C30 C31 1.29(5) .
C30 H30 0.9300 .
C31 C29 1.36(3) 7_556
C31 H31 0.9300 .
C32 H32A 0.9600 .
C32 H32B 0.9600 .
C32 H32C 0.9600 .

loop_
_geom_torsion_atom_site_label_1
_geom_torsion_atom_site_label_2
_geom_torsion_atom_site_label_3
_geom_torsion_atom_site_label_4
_geom_torsion
_geom_torsion_site_symmetry_1
_geom_torsion_site_symmetry_4
N1 C1 C2 C3 -0.2(9) . .
C5 C1 C2 C3 173.4(8) . .
N1 C1 C2 C6 -167.4(8) . .
C5 C1 C2 C6 6.1(15) . .
C1 C2 C3 C4 -0.1(9) . .
C6 C2 C3 C4 167.0(8) . .
C1 C2 C3 C7 -170.1(8) . .
C6 C2 C3 C7 -3.0(14) . .
C2 C3 C4 N1 0.3(9) . .
C7 C3 C4 N1 170.2(8) . .
C2 C3 C4 C8 -173.6(8) . .
C7 C3 C4 C8 -3.7(14) . .
N1 C1 C5 N3 -73.3(10) . .
C2 C1 C5 N3 113.8(10) . .
C1 C2 C6 N5 -107.0(11) . .
C3 C2 C6 N5 88.3(12) . .
C4 C3 C7 N7 107.5(10) . .
C2 C3 C7 N7 -84.6(11) . .
N1 C4 C8 N8 64.5(10) . .
C3 C4 C8 N8 -122.2(9) . .
N2 C10 C11 C12 0.9(10) . .
C9 C10 C11 C12 177.7(9) . .
C10 C11 C12 N3 -1.4(10) . .
C10 C11 C12 C13 -176.6(9) . .
N4 C15 C16 C17 0.7(11) . .
C14 C15 C16 C17 -178.9(9) . .
C15 C16 C17 N5 0.2(10) . .
C15 C16 C17 C18 -177.5(10) . .
N7 C20 C21 C22 -0.9(13) . .
C19 C20 C21 C22 177.3(12) . .
C20 C21 C22 N6 0.7(14) . .
C20 C21 C22 C23 -178.6(12) . .
N9 C25 C26 C27 -0.4(11) . .
C24 C25 C26 C27 178.2(10) . .
C25 C26 C27 N8 1.1(10) . .
C25 C26 C27 C28 -177.9(9) . .
C3 C4 N1 C1 -0.4(9) . .
C8 C4 N1 C1 173.8(7) . .
C3 C4 N1 Cu1 -166.8(5) . .
C8 C4 N1 Cu1 7.5(11) . .
C2 C1 N1 C4 0.4(9) . .
C5 C1 N1 C4 -173.9(7) . .
C2 C1 N1 Cu1 166.6(6) . .
C5 C1 N1 Cu1 -7.7(11) . .
C11 C10 N2 N3 0.0(9) . .
C9 C10 N2 N3 -177.1(8) . .
C11 C10 N2 Cu2 175.6(6) . .
C9 C10 N2 Cu2 -1.6(13) . .
C11 C12 N3 N2 1.5(10) . .
C13 C12 N3 N2 176.9(8) . .
C11 C12 N3 C5 169.7(8) . .
C13 C12 N3 C5 -14.9(14) . .
C10 N2 N3 C12 -1.0(9) . .
Cu2 N2 N3 C12 -177.1(5) . .
C10 N2 N3 C5 -170.4(7) . .
Cu2 N2 N3 C5 13.4(9) . .
C1 C5 N3 C12 145.6(9) . .
C1 C5 N3 N2 -46.8(10) . .
C16 C15 N4 N5 -1.3(10) . .
C14 C15 N4 N5 178.4(8) . .
C16 C15 N4 Cu2 172.6(6) . .
C14 C15 N4 Cu2 -7.7(13) . .
C15 N4 N5 C17 1.4(9) . .
Cu2 N4 N5 C17 -173.1(6) . .
C15 N4 N5 C6 170.3(8) . .
Cu2 N4 N5 C6 -4.3(11) . .
C16 C17 N5 N4 -1.0(10) . .
C18 C17 N5 N4 176.9(8) . .
C16 C17 N5 C6 -169.3(9) . .
C18 C17 N5 C6 8.6(14) . .
C2 C6 N5 N4 31.4(13) . .
C2 C6 N5 C17 -161.5(9) . .
C21 C22 N6 N7 -0.3(12) . .
C23 C22 N6 N7 179.2(10) . .
C21 C22 N6 Cu3 161.5(8) . .
C23 C22 N6 Cu3 -19.1(15) . .
C21 C20 N7 N6 0.7(12) . .
C19 C20 N7 N6 -177.7(10) . .
C21 C20 N7 C7 166.4(10) . .
C19 C20 N7 C7 -12.0(17) . .
C22 N6 N7 C20 -0.3(11) . .
Cu3 N6 N7 C20 -163.1(7) . .
C22 N6 N7 C7 -167.4(9) . .
Cu3 N6 N7 C7 29.8(11) . .
C3 C7 N7 C20 143.2(10) . .
C3 C7 N7 N6 -51.9(12) . .
C26 C27 N8 N9 -1.5(10) . .
C28 C27 N8 N9 177.6(8) . .
C26 C27 N8 C8 -174.8(8) . .
C28 C27 N8 C8 4.3(14) . .
C4 C8 N8 C27 -130.3(9) . .
C4 C8 N8 N9 56.7(10) . .
C26 C25 N9 N8 -0.5(10) . .
C24 C25 N9 N8 -179.3(8) . .
C26 C25 N9 Cu3 -169.8(6) . .
C24 C25 N9 Cu3 11.5(14) . .
C27 N8 N9 C25 1.3(9) . .
C8 N8 N9 C25 175.6(7) . .
C27 N8 N9 Cu3 172.4(5) . .
C8 N8 N9 Cu3 -13.3(9) . .
C4 N1 Cu1 N1 39.6(6) . 2_655
C1 N1 Cu1 N1 -124.3(7) . 2_655
C10 N2 Cu2 N4 103.0(8) . .
N3 N2 Cu2 N4 -82.1(7) . .
C10 N2 Cu2 I1 -47.5(8) . .
N3 N2 Cu2 I1 127.4(5) . .
C15 N4 Cu2 N2 -90.2(8) . .
N5 N4 Cu2 N2 82.9(7) . .
C15 N4 Cu2 I1 61.5(8) . .
N5 N4 Cu2 I1 -125.4(6) . .
C22 N6 Cu3 N9 104.6(9) . .
N7 N6 Cu3 N9 -96.6(8) . .
C22 N6 Cu3 I1 -54.7(10) . .
N7 N6 Cu3 I1 104.1(7) . .
C25 N9 Cu3 N6 -117.4(9) . .
N8 N9 Cu3 N6 74.6(7) . .
C25 N9 Cu3 I1 41.2(9) . .
N8 N9 Cu3 I1 -126.8(6) . .
N6 Cu3 I1 Cu2 -87.1(3) . .
N9 Cu3 I1 Cu2 109.5(2) . .
N2 Cu2 I1 Cu3 -114.7(3) . .
N4 Cu2 I1 Cu3 89.6(2) . .
C32 C29 C30 C31 -176(3) . .
C31 C29 C30 C31 7(4) 7_556 .
C29 C30 C31 C29 -8(5) . 7_556
